data_7711638
loop_
_publ_author_name
'Velazquez-Garcia, Jose de Jesus'
'Basuroy, Krishnayan'
'Storozhuk, Darina'
'Wong, Joanne'
'Demeshko, Serhiy'
'Meyer, Franc'
'Henning, Robert'
'Techert, Simone'

_publ_section_title
;
 Short- <i>vs</i>. long-range elastic distortion: structural dynamics of a
 [2 \\times 2] tetrairon(II) spin crossover grid complex observed by
 time-resolved X-Ray crystallography.
;
_journal_name_full 'Dalton transactions (Cambridge, England : 2003)'
_journal_paper_doi 10.1039/d2dt02638d
_journal_year 2022
_chemical_formula_moiety 'C96 H68 Fe4 N24, 4(B F4), 2(C2 H3 N)'
_chemical_formula_sum 'C100 H74 B4 F16 Fe4 N26'
_chemical_formula_weight 2210.49
_space_group_crystal_system monoclinic
_space_group_IT_number 15
_space_group_name_Hall '-C 2yc'
_space_group_name_H-M_alt 'C 1 2/c 1'
_atom_sites_solution_hydrogens geom
_atom_sites_solution_primary direct
_audit_creation_date 2022-08-04
_audit_creation_method
;
Olex2 1.2
(compiled 2015.01.26 svn.r3151 for OlexSys, GUI svn.r4998)
;
_audit_update_record
;
2022-08-06 deposited with the CCDC.	2022-10-04 downloaded from the CCDC.
;
_cell_angle_alpha 90
_cell_angle_beta 121.33(3)
_cell_angle_gamma 90
_cell_formula_units_Z 4
_cell_length_a 30.967(6)
_cell_length_b 12.821(3)
_cell_length_c 27.261(5)
_cell_measurement_reflns_used 2916
_cell_measurement_temperature 100.00
_cell_measurement_theta_max 25.452
_cell_measurement_theta_min 1.791
_cell_volume 9245(4)
_computing_molecular_graphics 'Olex2 (Dolomanov et al., 2009)'
_computing_publication_material 'Olex2 (Dolomanov et al., 2009)'
_computing_structure_refinement 'ShelXL (Sheldrick, 2008)'
_diffrn_ambient_temperature 100.00
_diffrn_measured_fraction_theta_full 0.920
_diffrn_measured_fraction_theta_max 0.920
_diffrn_measurement_device_type 'Standard Huber 515.2 kappa model (APS 14 ID Beamline)'
_diffrn_measurement_method '\f scan'
_diffrn_radiation_type Synchrotron
_diffrn_radiation_wavelength 0.82656
_diffrn_reflns_av_R_equivalents 0.054
_diffrn_reflns_av_unetI/netI 0.0388
_diffrn_reflns_Laue_measured_fraction_full 0.920
_diffrn_reflns_Laue_measured_fraction_max 0.920
_diffrn_reflns_number 5041
_diffrn_reflns_point_group_measured_fraction_full 0.920
_diffrn_reflns_point_group_measured_fraction_max 0.920
_diffrn_reflns_theta_full 25.493
_diffrn_reflns_theta_max 25.493
_diffrn_reflns_theta_min 1.791
_diffrn_source 'undulator radiation'
_exptl_absorpt_coefficient_mu 1.076
_exptl_absorpt_correction_type none
_exptl_absorpt_process_details 'Wavelength normalisation made by Precognition software'
_exptl_crystal_colour black
_exptl_crystal_density_diffrn 1.588
_exptl_crystal_density_method 'not measured'
_exptl_crystal_description block
_exptl_crystal_F_000 4496
_exptl_crystal_size_max 0.5
_exptl_crystal_size_mid 0.49
_exptl_crystal_size_min 0.29
_refine_diff_density_max 0.352
_refine_diff_density_min -0.540
_refine_diff_density_rms 0.094
_refine_ls_extinction_method none
_refine_ls_goodness_of_fit_ref 1.385
_refine_ls_hydrogen_treatment constr
_refine_ls_matrix_type full
_refine_ls_number_parameters 725
_refine_ls_number_reflns 5041
_refine_ls_number_restraints 463
_refine_ls_restrained_S_all 1.335
_refine_ls_R_factor_all 0.1424
_refine_ls_R_factor_gt 0.1128
_refine_ls_shift/su_max 0.000
_refine_ls_shift/su_mean 0.000
_refine_ls_structure_factor_coef Fsqd
_refine_ls_weighting_details 'w=1/[\s^2^(Fo^2^)+(0.1222P)^2^+43.3374P] where P=(Fo^2^+2Fc^2^)/3'
_refine_ls_weighting_scheme calc
_refine_ls_wR_factor_gt 0.2683
_refine_ls_wR_factor_ref 0.2849
_reflns_Friedel_coverage 0.000
_reflns_number_gt 4337
_reflns_number_total 5041
_reflns_threshold_expression 'I > 2\s(I)'
_cod_data_source_file d2dt02638d2.cif
_cod_data_source_block fe4_50us
_cod_database_code 7711638
_shelx_space_group_comment
;
The symmetry employed for this shelxl refinement is uniquely defined
by the following loop, which should always be used as a source of
symmetry information in preference to the above space-group names.
They are only intended as comments.
;
_shelx_estimated_absorpt_t_max 0.817
_shelx_estimated_absorpt_t_min 0.713
_exptl_absorpt_special_details
'Wavelength normalisation process includes the overall absorption and the wavelength-dependent response of the detector'
_olex2_refinement_description
;
1. Fixed Uiso
 At 1.2 times of:
  All C(H) groups
 At 1.5 times of:
  All C(H,H,H) groups
2. Restrained distances
 F6-F7 \\sim F6-F8 \\sim F6-F5 \\sim F7-F8 \\sim F7-F5 \\sim F8-F5
 with sigma of 0.04
 B2-F6 \\sim B2-F7 \\sim B2-F8 \\sim B2-F5
 with sigma of 0.02
 F12-F9 \\sim F12-F10 \\sim F12-F11 \\sim F9-F11 \\sim F10-F11
 with sigma of 0.04
 B3-F12 \\sim B3-F9 \\sim B3-F10 \\sim B3-F11
 with sigma of 0.02
3. Uiso/Uaniso restraints and constraints
F6 \\sim B2 \\sim F7 \\sim F8 \\sim F5: within 1.7A with sigma of 0.01 and
sigma for terminal atoms of 0.01
C50 \\sim C49 \\sim N13: within 1.7A with sigma of 0.01 and sigma for terminal
atoms of 0.01
F10 \\sim B3 \\sim F12 \\sim F9 \\sim F11: within 2A with sigma of 0.01 and
sigma for terminal atoms of 0.02
4. Rigid body (RIGU) restrains
 C46, C47, C48, N12, C44, C45
 with sigma for 1-2 distances of 0.01 and sigma for 1-3 distances of 0.01
 C43, C42, C41, C40, C39, N11
 with sigma for 1-2 distances of 0.01 and sigma for 1-3 distances of 0.01
 C38, C36, C35, N9, N10, C37
 with sigma for 1-2 distances of 0.01 and sigma for 1-3 distances of 0.01
 C34, N8, C30, C31, C32, C33
 with sigma for 1-2 distances of 0.01 and sigma for 1-3 distances of 0.01
 N7, C29, C28, C27, C26, C25
 with sigma for 1-2 distances of 0.01 and sigma for 1-3 distances of 0.01
 N1, C1, C2, C3, C4, C5
 with sigma for 1-2 distances of 0.01 and sigma for 1-3 distances of 0.01
 N2, C6, C7, C8, C9, C10
 with sigma for 1-2 distances of 0.01 and sigma for 1-3 distances of 0.01
 C11, C12, C13, C14, N4, N3
 with sigma for 1-2 distances of 0.01 and sigma for 1-3 distances of 0.01
 N5, C15, C16, C17, C18, C19
 with sigma for 1-2 distances of 0.01 and sigma for 1-3 distances of 0.01
 C20, C21, C22, C23, C24, N6
 with sigma for 1-2 distances of 0.01 and sigma for 1-3 distances of 0.01
5. Others
 Sof(B3)=Sof(F12)=Sof(F9)=Sof(F10)=Sof(F11)=1-FVAR(1)
 Sof(F6)=Sof(F7)=Sof(F8)=Sof(F5)=Sof(B2)=FVAR(1)
6.a Aromatic/amide H refined with riding coordinates:
 C1(H1), C9(H9), C7(H7), C33(H33), C25(H25), C28(H28), C32(H32), C31(H31),
 C18(H18), C16(H16), C48(H48), C24(H24), C4(H4), C2(H2), C8(H8), C3(H3),
 C26(H26), C27(H27), C23(H23), C47(H47), C42(H42), C22(H22), C17(H17), C40(H40),
  C21(H21), C45(H45), C46(H46), C41(H41)
6.b Idealised Me refined as rotating group:
 C13(H13A,H13B,H13C), C37(H37A,H37B,H37C), C50(H50A,H50B,H50C)
;
_shelx_shelxl_version_number 2018/3
_olex2_submission_special_instructions 'No special instructions were received'

loop_
_space_group_symop_operation_xyz
'x, y, z'
'-x, y, -z+1/2'
'x+1/2, y+1/2, z'
'-x+1/2, y+1/2, -z+1/2'
'-x, -y, -z'
'x, -y, z-1/2'
'-x+1/2, -y+1/2, -z'
'x+1/2, -y+1/2, z-1/2'

loop_
_atom_site_label
_atom_site_type_symbol
_atom_site_fract_x
_atom_site_fract_y
_atom_site_fract_z
_atom_site_U_iso_or_equiv
_atom_site_adp_type
_atom_site_occupancy
_atom_site_site_symmetry_order
_atom_site_calc_flag
_atom_site_refinement_flags_posn
_atom_site_refinement_flags_adp
_atom_site_refinement_flags_occupancy
_atom_site_disorder_assembly
_atom_site_disorder_group
Fe0A Fe 0.46874(5) 0.42543(11) 0.83364(7) 0.0670(5) Uani 1 1 d . . . . .
Fe0B Fe 0.37814(6) 0.43117(12) 0.64332(7) 0.0722(6) Uani 1 1 d . . . . .
N3 N 0.4501(3) 0.3275(6) 0.7687(4) 0.068(2) Uani 1 1 d . U . . .
N7 N 0.4106(3) 0.3666(7) 0.8356(4) 0.069(2) Uani 1 1 d . U . . .
N11 N 0.6510(3) 0.5809(7) 0.8580(4) 0.074(2) Uani 1 1 d . U . . .
N9 N 0.5113(3) 0.5257(7) 0.8209(4) 0.067(2) Uani 1 1 d . U . . .
N5 N 0.3597(3) 0.2834(7) 0.6012(4) 0.073(2) Uani 1 1 d . U . . .
N2 N 0.5119(3) 0.3113(7) 0.8746(4) 0.067(2) Uani 1 1 d . U . . .
N1 N 0.5040(3) 0.4840(7) 0.9126(4) 0.075(2) Uani 1 1 d . U . . .
N8 N 0.4217(3) 0.5364(7) 0.7992(4) 0.069(2) Uani 1 1 d . U . . .
N10 N 0.5616(3) 0.5332(6) 0.8403(3) 0.060(2) Uani 1 1 d . U . . .
N4 N 0.4155(3) 0.3246(6) 0.7125(4) 0.064(2) Uani 1 1 d . U . . .
N6 N 0.3385(4) 0.4584(8) 0.5438(4) 0.085(3) Uani 1 1 d . U . . .
C11 C 0.4665(4) 0.2283(8) 0.7866(5) 0.069(3) Uani 1 1 d . U . . .
N12 N 0.6950(3) 0.4101(8) 0.8558(4) 0.080(3) Uani 1 1 d . U . . .
F1 F 0.3509(3) -0.0018(9) 0.7874(4) 0.150(3) Uani 1 1 d . . . . .
C35 C 0.4917(4) 0.6241(8) 0.8101(4) 0.064(3) Uani 1 1 d . U . . .
F2 F 0.3189(4) 0.0790(8) 0.7047(4) 0.148(4) Uani 1 1 d . . . . .
F4 F 0.2732(3) 0.0686(7) 0.7442(5) 0.144(3) Uani 1 1 d . . . . .
C15 C 0.3728(4) 0.1993(9) 0.6359(5) 0.079(3) Uani 1 1 d . U . . .
C14 C 0.4087(4) 0.2226(8) 0.6956(5) 0.070(3) Uani 1 1 d . U . . .
C34 C 0.4391(4) 0.6295(9) 0.7918(5) 0.075(3) Uani 1 1 d . U . . .
C29 C 0.3677(4) 0.4274(9) 0.8100(5) 0.073(3) Uani 1 1 d . U . . .
C12 C 0.4392(4) 0.1575(8) 0.7422(6) 0.076(3) Uani 1 1 d . U . . .
C1 C 0.4984(5) 0.5800(10) 0.9297(5) 0.082(3) Uani 1 1 d . U . . .
H1 H 0.471459 0.621405 0.903663 0.098 Uiso 1 1 calc R . . . .
C10 C 0.5052(4) 0.2202(9) 0.8472(5) 0.076(3) Uani 1 1 d . U . . .
C5 C 0.5414(4) 0.4222(9) 0.9535(5) 0.078(3) Uani 1 1 d . U . . .
F3 F 0.2869(3) -0.0748(7) 0.7096(5) 0.149(4) Uani 1 1 d . . . . .
C38 C 0.5722(4) 0.6366(9) 0.8408(5) 0.074(3) Uani 1 1 d . U . . .
C39 C 0.6236(5) 0.6630(10) 0.8595(5) 0.084(3) Uani 1 1 d . U . . .
C19 C 0.3285(4) 0.2731(10) 0.5445(6) 0.082(3) Uani 1 1 d . U . . .
C36 C 0.5298(4) 0.6978(8) 0.8237(5) 0.075(3) Uani 1 1 d . U . . .
C6 C 0.5427(4) 0.3200(9) 0.9317(5) 0.075(3) Uani 1 1 d . U . . .
C30 C 0.3755(4) 0.5279(9) 0.7914(5) 0.075(3) Uani 1 1 d . U . . .
C9 C 0.5315(5) 0.1308(9) 0.8793(6) 0.083(3) Uani 1 1 d . U . . .
H9 H 0.526856 0.066698 0.861220 0.100 Uiso 1 1 calc R . . . .
C7 C 0.5703(4) 0.2339(10) 0.9653(6) 0.093(4) Uani 1 1 d . U . . .
H7 H 0.592147 0.239997 1.004738 0.112 Uiso 1 1 calc R . . . .
C33 C 0.4060(5) 0.7147(10) 0.7718(5) 0.085(3) Uani 1 1 d . U . . .
H33 H 0.416545 0.778439 0.765477 0.102 Uiso 1 1 calc R . . . .
C43 C 0.6996(5) 0.5927(10) 0.8735(5) 0.083(3) Uani 1 1 d . U . . .
C25 C 0.4065(4) 0.2723(10) 0.8560(5) 0.085(3) Uani 1 1 d . U . . .
H25 H 0.435035 0.229977 0.874549 0.102 Uiso 1 1 calc R . . . .
C28 C 0.3227(5) 0.3924(11) 0.8044(6) 0.089(3) Uani 1 1 d . U . . .
H28 H 0.294053 0.434263 0.786590 0.107 Uiso 1 1 calc R . . . .
C44 C 0.7221(4) 0.4980(10) 0.8651(5) 0.089(4) Uani 1 1 d . U . . .
C32 C 0.3584(5) 0.7042(10) 0.7617(5) 0.087(3) Uani 1 1 d . U . . .
H32 H 0.336572 0.761111 0.747855 0.104 Uiso 1 1 calc R . . . .
C31 C 0.3417(5) 0.6127(10) 0.7712(5) 0.085(3) Uani 1 1 d . U . . .
H31 H 0.309163 0.606372 0.764670 0.102 Uiso 1 1 calc R . . . .
C18 C 0.3082(5) 0.1773(10) 0.5185(6) 0.093(4) Uani 1 1 d . U . . .
H18 H 0.287609 0.170675 0.478904 0.112 Uiso 1 1 calc R . . . .
C16 C 0.3527(5) 0.0987(10) 0.6121(6) 0.091(4) Uani 1 1 d . U . . .
H16 H 0.361674 0.039684 0.635228 0.110 Uiso 1 1 calc R . . . .
C48 C 0.7108(5) 0.3246(10) 0.8414(6) 0.091(4) Uani 1 1 d . U . . .
H48 H 0.691089 0.264562 0.831290 0.109 Uiso 1 1 calc R . . . .
C24 C 0.3334(5) 0.5484(10) 0.5165(6) 0.091(4) Uani 1 1 d . U . . .
H24 H 0.345865 0.608706 0.538452 0.109 Uiso 1 1 calc R . . . .
C4 C 0.5739(5) 0.4560(11) 1.0091(5) 0.088(3) Uani 1 1 d . U . . .
H4 H 0.599023 0.412574 1.036240 0.106 Uiso 1 1 calc R . . . .
C2 C 0.5309(5) 0.6183(11) 0.9840(6) 0.093(4) Uani 1 1 d . U . . .
H2 H 0.527404 0.685964 0.993728 0.112 Uiso 1 1 calc R . . . .
C8 C 0.5639(5) 0.1401(10) 0.9377(6) 0.088(3) Uani 1 1 d . U . . .
H8 H 0.581916 0.081946 0.958867 0.106 Uiso 1 1 calc R . . . .
C20 C 0.3192(4) 0.3710(11) 0.5118(5) 0.082(3) Uani 1 1 d . U . . .
C3 C 0.5679(5) 0.5554(11) 1.0228(6) 0.095(4) Uani 1 1 d . U . . .
H3 H 0.589887 0.580218 1.059667 0.113 Uiso 1 1 calc R . . . .
C26 C 0.3620(5) 0.2366(11) 0.8505(6) 0.092(4) Uani 1 1 d . U . . .
H26 H 0.360584 0.171252 0.864338 0.110 Uiso 1 1 calc R . . . .
C13 C 0.4411(5) 0.0407(9) 0.7444(6) 0.105(5) Uani 1 1 d . U . . .
H13A H 0.473686 0.018433 0.775065 0.157 Uiso 1 1 calc GR . . . .
H13B H 0.435464 0.014055 0.708588 0.157 Uiso 1 1 calc GR . . . .
H13C H 0.415386 0.014871 0.750834 0.157 Uiso 1 1 calc GR . . . .
C37 C 0.5256(5) 0.8152(9) 0.8242(6) 0.105(4) Uani 1 1 d . U . . .
H37A H 0.490636 0.835066 0.802703 0.158 Uiso 1 1 calc GR . . . .
H37B H 0.542978 0.846029 0.807145 0.158 Uiso 1 1 calc GR . . . .
H37C H 0.540585 0.839107 0.863099 0.158 Uiso 1 1 calc GR . . . .
C27 C 0.3209(5) 0.2982(11) 0.8247(6) 0.100(4) Uani 1 1 d . U . . .
H27 H 0.290780 0.275260 0.820954 0.120 Uiso 1 1 calc R . . . .
C23 C 0.3103(5) 0.5569(11) 0.4571(6) 0.097(4) Uani 1 1 d . U . . .
H23 H 0.308990 0.620441 0.439894 0.117 Uiso 1 1 calc R . . . .
C47 C 0.7549(5) 0.3222(11) 0.8408(6) 0.097(4) Uani 1 1 d . U . . .
H47 H 0.765134 0.261346 0.831137 0.116 Uiso 1 1 calc R . . . .
C42 C 0.7224(5) 0.6916(11) 0.8917(7) 0.109(4) Uani 1 1 d . U . . .
H42 H 0.755991 0.701151 0.902356 0.131 Uiso 1 1 calc R . . . .
C22 C 0.2898(5) 0.4692(12) 0.4250(6) 0.096(4) Uani 1 1 d . U . . .
H22 H 0.272634 0.473179 0.385101 0.116 Uiso 1 1 calc R . . . .
C17 C 0.3202(5) 0.0930(11) 0.5547(6) 0.096(4) Uani 1 1 d . U . . .
H17 H 0.305265 0.029034 0.538909 0.115 Uiso 1 1 calc R . . . .
C40 C 0.6464(5) 0.7620(10) 0.8776(6) 0.099(4) Uani 1 1 d . U . . .
H40 H 0.628162 0.818883 0.878535 0.119 Uiso 1 1 calc R . . . .
C21 C 0.2943(5) 0.3751(12) 0.4511(5) 0.096(4) Uani 1 1 d . U . . .
H21 H 0.281295 0.314773 0.429258 0.115 Uiso 1 1 calc R . . . .
C45 C 0.7673(5) 0.4985(13) 0.8663(7) 0.113(5) Uani 1 1 d . U . . .
H45 H 0.786234 0.559433 0.875089 0.136 Uiso 1 1 calc R . . . .
C46 C 0.7836(5) 0.4110(12) 0.8548(6) 0.103(4) Uani 1 1 d . U . . .
H46 H 0.814320 0.410166 0.856261 0.124 Uiso 1 1 calc R . . . .
C41 C 0.6956(6) 0.7717(11) 0.8937(7) 0.112(5) Uani 1 1 d . U . . .
H41 H 0.711334 0.836146 0.906507 0.134 Uiso 1 1 calc R . . . .
B1 B 0.3094(6) 0.0161(15) 0.7374(9) 0.110(6) Uani 1 1 d . . . . .
C49 C 0.4282(8) -0.148(2) 0.9047(9) 0.148(5) Uani 1 1 d . U . . .
N13 N 0.4083(7) -0.2242(15) 0.9025(7) 0.158(6) Uani 1 1 d . U . . .
C50 C 0.4503(7) -0.0467(16) 0.9104(8) 0.153(6) Uani 1 1 d . U . . .
H50A H 0.425113 0.000411 0.883243 0.229 Uiso 1 1 calc GR . . . .
H50B H 0.477479 -0.051945 0.903269 0.229 Uiso 1 1 calc GR . . . .
H50C H 0.463128 -0.020973 0.948653 0.229 Uiso 1 1 calc GR . . . .
F6 F 0.9105(17) 0.606(4) 0.9822(17) 0.247(16) Uani 0.38(2) 1 d D U P A 1
F7 F 0.8463(17) 0.704(4) 0.9476(17) 0.246(17) Uani 0.38(2) 1 d D U P A 1
F8 F 0.8542(16) 0.586(4) 1.0061(18) 0.246(17) Uani 0.38(2) 1 d D U P A 1
F5 F 0.9044(16) 0.718(4) 1.0365(15) 0.244(16) Uani 0.38(2) 1 d D U P A 1
B2 B 0.8794(12) 0.653(3) 0.9939(13) 0.245(16) Uani 0.38(2) 1 d D U P A 1
B3 B 0.8866(7) 0.6270(14) 0.9988(8) 0.148(9) Uani 0.62(2) 1 d D U P A 2
F12 F 0.9359(6) 0.6484(14) 1.0211(11) 0.193(9) Uani 0.62(2) 1 d D U P A 2
F9 F 0.8587(7) 0.7119(15) 0.9752(9) 0.166(8) Uani 0.62(2) 1 d D U P A 2
F10 F 0.8744(7) 0.5472(12) 0.9618(7) 0.163(9) Uani 0.62(2) 1 d D U P A 2
F11 F 0.8844(8) 0.5913(12) 1.0438(8) 0.155(7) Uani 0.62(2) 1 d D U P A 2

loop_
_atom_site_aniso_label
_atom_site_aniso_U_11
_atom_site_aniso_U_22
_atom_site_aniso_U_33
_atom_site_aniso_U_23
_atom_site_aniso_U_13
_atom_site_aniso_U_12
Fe0A 0.0633(10) 0.0583(10) 0.0779(11) 0.0015(7) 0.0356(8) 0.0019(7)
Fe0B 0.0672(10) 0.0639(10) 0.0819(11) -0.0043(8) 0.0362(9) 0.0013(7)
N3 0.062(5) 0.061(5) 0.078(6) 0.004(4) 0.034(5) 0.004(4)
N7 0.068(5) 0.063(6) 0.082(6) -0.003(5) 0.042(5) 0.000(4)
N11 0.061(5) 0.084(6) 0.073(6) 0.006(5) 0.032(5) -0.006(5)
N9 0.063(5) 0.060(5) 0.076(6) 0.003(4) 0.034(5) -0.002(4)
N5 0.061(5) 0.076(6) 0.081(6) -0.011(5) 0.036(5) 0.003(5)
N2 0.061(5) 0.066(6) 0.077(6) 0.006(5) 0.040(5) -0.001(4)
N1 0.070(6) 0.066(6) 0.085(6) 0.002(5) 0.038(5) 0.002(5)
N8 0.057(5) 0.065(5) 0.075(6) -0.011(4) 0.029(5) -0.002(4)
N10 0.076(6) 0.058(5) 0.061(5) -0.003(4) 0.045(5) -0.005(4)
N4 0.063(5) 0.058(5) 0.081(6) -0.001(4) 0.044(5) -0.001(4)
N6 0.087(7) 0.075(7) 0.089(7) -0.010(5) 0.044(6) 0.002(5)
C11 0.068(7) 0.058(6) 0.091(8) -0.001(6) 0.048(6) 0.002(5)
N12 0.075(6) 0.072(6) 0.090(7) 0.011(5) 0.041(5) -0.003(5)
F1 0.110(7) 0.184(10) 0.119(7) 0.015(6) 0.033(6) 0.004(6)
C35 0.091(8) 0.053(6) 0.056(6) 0.000(5) 0.045(6) -0.001(5)
F2 0.132(7) 0.175(9) 0.148(8) 0.047(7) 0.082(6) -0.005(6)
F4 0.110(6) 0.133(8) 0.210(10) -0.006(7) 0.097(7) -0.004(5)
C15 0.067(7) 0.077(8) 0.099(9) -0.022(6) 0.048(7) -0.012(6)
C14 0.061(6) 0.055(6) 0.101(8) -0.007(6) 0.046(6) 0.000(5)
C34 0.065(7) 0.060(7) 0.087(8) -0.003(6) 0.030(6) 0.008(5)
C29 0.059(6) 0.070(7) 0.084(8) -0.009(6) 0.033(6) 0.003(5)
C12 0.073(7) 0.058(6) 0.117(9) -0.005(6) 0.063(7) -0.006(5)
C1 0.086(8) 0.080(8) 0.078(7) -0.003(6) 0.041(7) 0.002(6)
C10 0.075(7) 0.057(7) 0.107(9) 0.012(6) 0.055(7) 0.001(5)
C5 0.067(7) 0.081(8) 0.085(8) 0.001(6) 0.038(6) -0.008(6)
F3 0.113(7) 0.106(7) 0.185(9) -0.005(6) 0.047(6) 0.012(5)
C38 0.075(7) 0.060(7) 0.075(7) 0.003(5) 0.030(6) -0.009(5)
C39 0.086(8) 0.072(7) 0.086(8) 0.007(6) 0.040(7) -0.003(6)
C19 0.070(7) 0.080(8) 0.101(8) -0.021(7) 0.048(7) -0.012(6)
C36 0.082(7) 0.061(7) 0.075(7) 0.003(6) 0.037(6) -0.007(6)
C6 0.063(7) 0.078(8) 0.085(7) 0.022(6) 0.039(6) 0.008(5)
C30 0.065(7) 0.072(7) 0.073(7) -0.005(6) 0.025(6) 0.010(6)
C9 0.092(8) 0.068(7) 0.105(9) 0.010(6) 0.062(7) 0.008(6)
C7 0.079(8) 0.088(9) 0.112(10) 0.029(7) 0.050(7) 0.014(7)
C33 0.087(8) 0.073(7) 0.078(8) 0.007(6) 0.031(7) 0.007(6)
C43 0.080(8) 0.084(8) 0.086(8) -0.003(6) 0.044(7) -0.012(6)
C25 0.078(7) 0.080(8) 0.096(9) -0.006(7) 0.045(7) -0.006(6)
C28 0.072(7) 0.096(9) 0.103(9) -0.017(7) 0.048(7) -0.001(7)
C44 0.069(7) 0.087(9) 0.097(9) 0.004(7) 0.034(7) -0.012(7)
C32 0.096(9) 0.071(8) 0.092(9) 0.005(6) 0.048(8) 0.016(7)
C31 0.076(7) 0.092(8) 0.080(8) -0.005(7) 0.035(7) 0.009(6)
C18 0.083(8) 0.089(9) 0.091(9) -0.020(7) 0.034(7) -0.018(7)
C16 0.083(8) 0.071(8) 0.114(9) -0.021(7) 0.047(8) -0.017(6)
C48 0.083(8) 0.077(8) 0.106(10) 0.014(7) 0.045(8) 0.006(6)
C24 0.100(9) 0.081(8) 0.093(8) -0.010(7) 0.052(8) 0.009(7)
C4 0.078(8) 0.104(9) 0.080(8) 0.007(7) 0.040(7) -0.006(7)
C2 0.091(9) 0.093(9) 0.098(9) -0.015(7) 0.051(7) -0.008(7)
C8 0.084(8) 0.082(8) 0.094(8) 0.027(7) 0.043(7) 0.015(7)
C20 0.070(7) 0.100(9) 0.086(8) -0.015(7) 0.047(7) -0.003(6)
C3 0.085(8) 0.109(10) 0.080(8) -0.027(7) 0.036(7) -0.021(7)
C26 0.088(8) 0.092(9) 0.121(10) -0.004(8) 0.073(8) -0.004(7)
C13 0.099(9) 0.052(7) 0.164(14) -0.002(7) 0.069(10) 0.002(6)
C37 0.101(9) 0.063(7) 0.123(11) 0.003(7) 0.038(8) -0.005(7)
C27 0.084(8) 0.087(9) 0.131(12) 0.002(8) 0.057(8) -0.004(7)
C23 0.087(9) 0.103(10) 0.091(9) 0.003(7) 0.038(8) 0.011(7)
C47 0.088(9) 0.103(10) 0.105(10) 0.027(8) 0.053(8) 0.025(7)
C42 0.087(9) 0.094(10) 0.141(12) -0.022(9) 0.056(9) -0.032(7)
C22 0.088(9) 0.119(11) 0.072(8) 0.000(7) 0.034(7) 0.005(8)
C17 0.085(9) 0.090(9) 0.111(9) -0.031(7) 0.049(8) -0.027(7)
C40 0.099(9) 0.073(8) 0.123(11) -0.010(7) 0.057(8) -0.024(7)
C21 0.089(8) 0.111(10) 0.071(8) -0.017(7) 0.029(7) -0.010(8)
C45 0.076(8) 0.109(11) 0.145(13) 0.017(10) 0.051(9) -0.015(8)
C46 0.079(8) 0.110(11) 0.123(11) 0.026(9) 0.054(8) 0.003(8)
C41 0.112(10) 0.078(9) 0.158(14) -0.026(9) 0.079(10) -0.037(8)
B1 0.069(10) 0.104(13) 0.117(14) 0.022(11) 0.021(10) -0.017(10)
C49 0.150(12) 0.178(15) 0.139(8) 0.039(12) 0.092(9) 0.031(11)
N13 0.171(12) 0.175(15) 0.134(9) 0.032(11) 0.084(9) 0.035(11)
C50 0.140(12) 0.179(15) 0.152(10) 0.047(12) 0.085(10) 0.022(11)
F6 0.21(3) 0.32(4) 0.16(2) 0.03(2) 0.063(19) -0.01(2)
F7 0.20(3) 0.32(4) 0.17(2) 0.03(2) 0.063(19) -0.02(2)
F8 0.20(3) 0.32(4) 0.17(2) 0.04(2) 0.068(19) -0.03(2)
F5 0.21(3) 0.32(4) 0.17(2) 0.02(2) 0.070(19) -0.02(2)
B2 0.20(3) 0.32(3) 0.17(2) 0.032(18) 0.066(18) -0.02(2)
B3 0.152(13) 0.102(12) 0.183(14) 0.027(11) 0.083(12) 0.013(11)
F12 0.102(11) 0.135(13) 0.268(19) 0.018(13) 0.046(12) 0.012(9)
F9 0.154(14) 0.126(12) 0.209(18) 0.055(12) 0.089(13) 0.056(10)
F10 0.177(15) 0.104(11) 0.147(13) -0.013(9) 0.041(11) 0.015(10)
F11 0.231(16) 0.112(12) 0.140(13) 0.003(9) 0.108(12) 0.009(11)

loop_
_atom_type_symbol
_atom_type_description
_atom_type_scat_dispersion_real
_atom_type_scat_dispersion_imag
_atom_type_scat_source
C C 0.0050 0.0020 'International Tables Vol C Tables 4.2.6.8 and 6.1.1.4'
H H 0.0000 0.0000 'International Tables Vol C Tables 4.2.6.8 and 6.1.1.4'
B B 0.0020 0.0010 'International Tables Vol C Tables 4.2.6.8 and 6.1.1.4'
F F 0.0250 0.0140 'International Tables Vol C Tables 4.2.6.8 and 6.1.1.4'
Fe Fe 0.3670 1.1190 'International Tables Vol C Tables 4.2.6.8 and 6.1.1.4'
N N 0.0090 0.0050 'International Tables Vol C Tables 4.2.6.8 and 6.1.1.4'

loop_
_geom_angle_atom_site_label_1
_geom_angle_atom_site_label_2
_geom_angle_atom_site_label_3
_geom_angle
_geom_angle_site_symmetry_1
_geom_angle_site_symmetry_3
_geom_angle_publ_flag
N3 Fe0A N9 99.4(4) . . ?
N7 Fe0A N3 86.3(3) . . ?
N7 Fe0A N9 160.5(4) . . ?
N7 Fe0A N1 96.4(4) . . ?
N2 Fe0A N3 80.1(4) . . ?
N2 Fe0A N7 93.6(4) . . ?
N2 Fe0A N9 105.7(3) . . ?
N2 Fe0A N1 80.3(4) . . ?
N1 Fe0A N3 160.3(4) . . ?
N1 Fe0A N9 84.5(4) . . ?
N8 Fe0A N3 103.9(4) . . ?
N8 Fe0A N7 79.8(4) . . ?
N8 Fe0A N9 80.7(4) . . ?
N8 Fe0A N2 172.0(4) . . ?
N8 Fe0A N1 95.8(4) . . ?
N11 Fe0B N5 143.6(3) 2_656 . ?
N11 Fe0B N10 76.5(3) 2_656 2_656 ?
N11 Fe0B N4 129.1(3) 2_656 . ?
N11 Fe0B N6 83.3(3) 2_656 . ?
N11 Fe0B N12 72.0(4) 2_656 2_656 ?
N5 Fe0B N6 71.2(4) . . ?
N5 Fe0B N12 84.9(3) . 2_656 ?
N10 Fe0B N5 128.2(3) 2_656 . ?
N10 Fe0B N6 91.5(3) 2_656 . ?
N10 Fe0B N12 146.5(3) 2_656 2_656 ?
N4 Fe0B N5 77.1(4) . . ?
N4 Fe0B N10 101.3(3) . 2_656 ?
N4 Fe0B N6 147.0(3) . . ?
N4 Fe0B N12 90.0(3) . 2_656 ?
N12 Fe0B N6 96.0(3) 2_656 . ?
N4 N3 Fe0A 136.3(7) . . ?
N4 N3 C11 108.2(8) . . ?
C11 N3 Fe0A 112.8(7) . . ?
C29 N7 Fe0A 114.9(7) . . ?
C25 N7 Fe0A 128.8(8) . . ?
C25 N7 C29 116.1(9) . . ?
C39 N11 Fe0B 115.6(7) . 2_656 ?
C43 N11 Fe0B 120.4(8) . 2_656 ?
C43 N11 C39 121.0(10) . . ?
N10 N9 Fe0A 134.6(7) . . ?
N10 N9 C35 108.0(8) . . ?
C35 N9 Fe0A 111.9(7) . . ?
C15 N5 Fe0B 115.7(7) . . ?
C19 N5 Fe0B 122.7(8) . . ?
C19 N5 C15 120.3(10) . . ?
C10 N2 Fe0A 118.9(8) . . ?
C6 N2 Fe0A 118.3(8) . . ?
C6 N2 C10 121.9(10) . . ?
C1 N1 Fe0A 128.1(8) . . ?
C1 N1 C5 116.7(10) . . ?
C5 N1 Fe0A 114.9(8) . . ?
C34 N8 Fe0A 117.8(7) . . ?
C30 N8 Fe0A 120.0(8) . . ?
C30 N8 C34 121.3(9) . . ?
N9 N10 Fe0B 137.6(6) . 2_656 ?
N9 N10 C38 107.0(8) . . ?
C38 N10 Fe0B 114.6(7) . 2_656 ?
N3 N4 Fe0B 138.0(7) . . ?
N3 N4 C14 107.7(9) . . ?
C14 N4 Fe0B 113.6(8) . . ?
C24 N6 Fe0B 127.6(9) . . ?
C24 N6 C20 118.1(11) . . ?
C20 N6 Fe0B 114.3(8) . . ?
N3 C11 C12 110.7(10) . . ?
N3 C11 C10 114.0(10) . . ?
C12 C11 C10 135.2(11) . . ?
C44 N12 Fe0B 114.9(8) . 2_656 ?
C48 N12 Fe0B 127.8(8) . 2_656 ?
C48 N12 C44 116.9(11) . . ?
N9 C35 C34 114.6(9) . . ?
N9 C35 C36 110.3(9) . . ?
C36 C35 C34 134.9(10) . . ?
N5 C15 C14 113.5(10) . . ?
N5 C15 C16 120.1(12) . . ?
C16 C15 C14 126.4(12) . . ?
N4 C14 C15 118.0(10) . . ?
N4 C14 C12 110.6(10) . . ?
C12 C14 C15 131.3(11) . . ?
N8 C34 C35 111.8(9) . . ?
N8 C34 C33 118.2(10) . . ?
C33 C34 C35 129.9(11) . . ?
N7 C29 C30 112.9(9) . . ?
N7 C29 C28 121.2(11) . . ?
C28 C29 C30 125.9(11) . . ?
C11 C12 C14 102.7(9) . . ?
C11 C12 C13 128.6(12) . . ?
C14 C12 C13 128.7(12) . . ?
N1 C1 H1 118.7 . . ?
N1 C1 C2 122.6(12) . . ?
C2 C1 H1 118.7 . . ?
N2 C10 C11 111.6(9) . . ?
N2 C10 C9 119.2(11) . . ?
C9 C10 C11 129.0(11) . . ?
N1 C5 C6 112.4(10) . . ?
N1 C5 C4 122.5(12) . . ?
C4 C5 C6 125.0(12) . . ?
N10 C38 C39 116.6(10) . . ?
N10 C38 C36 111.5(10) . . ?
C36 C38 C39 131.8(11) . . ?
N11 C39 C38 113.5(10) . . ?
N11 C39 C40 119.9(11) . . ?
C40 C39 C38 126.5(12) . . ?
N5 C19 C18 122.5(13) . . ?
N5 C19 C20 114.3(11) . . ?
C18 C19 C20 123.2(12) . . ?
C35 C36 C37 127.5(11) . . ?
C38 C36 C35 103.1(9) . . ?
C38 C36 C37 129.2(11) . . ?
N2 C6 C5 113.4(10) . . ?
N2 C6 C7 120.9(12) . . ?
C7 C6 C5 125.6(12) . . ?
N8 C30 C29 112.0(9) . . ?
N8 C30 C31 121.1(12) . . ?
C31 C30 C29 126.7(11) . . ?
C10 C9 H9 120.5 . . ?
C8 C9 C10 119.0(12) . . ?
C8 C9 H9 120.5 . . ?
C6 C7 H7 121.1 . . ?
C8 C7 C6 117.7(13) . . ?
C8 C7 H7 121.1 . . ?
C34 C33 H33 120.0 . . ?
C32 C33 C34 120.0(12) . . ?
C32 C33 H33 120.0 . . ?
N11 C43 C44 113.6(11) . . ?
N11 C43 C42 119.1(12) . . ?
C42 C43 C44 127.1(12) . . ?
N7 C25 H25 118.5 . . ?
N7 C25 C26 123.1(12) . . ?
C26 C25 H25 118.5 . . ?
C29 C28 H28 120.0 . . ?
C27 C28 C29 120.0(12) . . ?
C27 C28 H28 120.0 . . ?
N12 C44 C43 114.8(11) . . ?
N12 C44 C45 122.1(13) . . ?
C45 C44 C43 123.1(12) . . ?
C33 C32 H32 119.1 . . ?
C33 C32 C31 121.8(12) . . ?
C31 C32 H32 119.1 . . ?
C30 C31 H31 121.3 . . ?
C32 C31 C30 117.5(12) . . ?
C32 C31 H31 121.3 . . ?
C19 C18 H18 121.8 . . ?
C17 C18 C19 116.5(12) . . ?
C17 C18 H18 121.8 . . ?
C15 C16 H16 121.3 . . ?
C17 C16 C15 117.3(13) . . ?
C17 C16 H16 121.3 . . ?
N12 C48 H48 118.7 . . ?
N12 C48 C47 122.5(13) . . ?
C47 C48 H48 118.7 . . ?
N6 C24 H24 118.2 . . ?
N6 C24 C23 123.7(13) . . ?
C23 C24 H24 118.2 . . ?
C5 C4 H4 121.1 . . ?
C3 C4 C5 117.8(13) . . ?
C3 C4 H4 121.1 . . ?
C1 C2 H2 120.8 . . ?
C3 C2 C1 118.5(13) . . ?
C3 C2 H2 120.8 . . ?
C9 C8 C7 121.2(12) . . ?
C9 C8 H8 119.4 . . ?
C7 C8 H8 119.4 . . ?
N6 C20 C19 115.6(11) . . ?
N6 C20 C21 120.8(13) . . ?
C21 C20 C19 123.5(12) . . ?
C4 C3 H3 119.2 . . ?
C2 C3 C4 121.6(13) . . ?
C2 C3 H3 119.2 . . ?
C25 C26 H26 120.6 . . ?
C27 C26 C25 118.9(13) . . ?
C27 C26 H26 120.6 . . ?
C12 C13 H13A 109.5 . . ?
C12 C13 H13B 109.5 . . ?
C12 C13 H13C 109.5 . . ?
H13A C13 H13B 109.5 . . ?
H13A C13 H13C 109.5 . . ?
H13B C13 H13C 109.5 . . ?
C36 C37 H37A 109.5 . . ?
C36 C37 H37B 109.5 . . ?
C36 C37 H37C 109.5 . . ?
H37A C37 H37B 109.5 . . ?
H37A C37 H37C 109.5 . . ?
H37B C37 H37C 109.5 . . ?
C28 C27 C26 120.7(13) . . ?
C28 C27 H27 119.7 . . ?
C26 C27 H27 119.7 . . ?
C24 C23 H23 121.0 . . ?
C22 C23 C24 117.9(14) . . ?
C22 C23 H23 121.0 . . ?
C48 C47 H47 120.6 . . ?
C46 C47 C48 118.9(14) . . ?
C46 C47 H47 120.6 . . ?
C43 C42 H42 120.1 . . ?
C41 C42 C43 119.7(13) . . ?
C41 C42 H42 120.1 . . ?
C23 C22 H22 119.8 . . ?
C23 C22 C21 120.3(13) . . ?
C21 C22 H22 119.8 . . ?
C18 C17 H17 118.4 . . ?
C16 C17 C18 123.2(12) . . ?
C16 C17 H17 118.4 . . ?
C39 C40 H40 121.0 . . ?
C41 C40 C39 117.9(13) . . ?
C41 C40 H40 121.0 . . ?
C20 C21 H21 120.5 . . ?
C22 C21 C20 119.1(13) . . ?
C22 C21 H21 120.5 . . ?
C44 C45 H45 120.2 . . ?
C46 C45 C44 119.6(14) . . ?
C46 C45 H45 120.2 . . ?
C47 C46 H46 120.2 . . ?
C45 C46 C47 119.6(13) . . ?
C45 C46 H46 120.2 . . ?
C42 C41 C40 122.3(13) . . ?
C42 C41 H41 118.9 . . ?
C40 C41 H41 118.9 . . ?
F1 B1 F2 111.1(14) . . ?
F1 B1 F4 111.2(18) . . ?
F1 B1 F3 111.5(15) . . ?
F2 B1 F4 105.5(14) . . ?
F2 B1 F3 111.6(18) . . ?
F3 B1 F4 105.7(12) . . ?
N13 C49 C50 173(3) . . ?
C49 C50 H50A 109.5 . . ?
C49 C50 H50B 109.5 . . ?
C49 C50 H50C 109.5 . . ?
H50A C50 H50B 109.5 . . ?
H50A C50 H50C 109.5 . . ?
H50B C50 H50C 109.5 . . ?
F6 B2 F7 107(2) . . ?
F6 B2 F5 110(2) . . ?
F8 B2 F6 112(2) . . ?
F8 B2 F7 107(2) . . ?
F8 B2 F5 110(2) . . ?
F5 B2 F7 110(2) . . ?
F12 B3 F10 107.7(16) . . ?
F9 B3 F12 110.5(15) . . ?
F9 B3 F10 113.6(18) . . ?
F9 B3 F11 113.1(16) . . ?
F11 B3 F12 104.0(17) . . ?
F11 B3 F10 107.3(15) . . ?

loop_
_geom_bond_atom_site_label_1
_geom_bond_atom_site_label_2
_geom_bond_distance
_geom_bond_site_symmetry_2
_geom_bond_publ_flag
Fe0A N3 1.994(9) . ?
Fe0A N7 1.979(8) . ?
Fe0A N9 1.997(8) . ?
Fe0A N2 1.903(8) . ?
Fe0A N1 1.985(9) . ?
Fe0A N8 1.899(8) . ?
Fe0B N11 2.114(9) 2_656 ?
Fe0B N5 2.134(9) . ?
Fe0B N10 2.127(8) 2_656 ?
Fe0B N4 2.119(9) . ?
Fe0B N6 2.352(10) . ?
Fe0B N12 2.293(10) 2_656 ?
N3 N4 1.339(12) . ?
N3 C11 1.362(13) . ?
N7 C29 1.376(13) . ?
N7 C25 1.364(14) . ?
N11 C39 1.366(15) . ?
N11 C43 1.342(14) . ?
N9 N10 1.362(11) . ?
N9 C35 1.365(13) . ?
N5 C15 1.350(15) . ?
N5 C19 1.338(14) . ?
N2 C10 1.343(14) . ?
N2 C6 1.342(14) . ?
N1 C1 1.359(14) . ?
N1 C5 1.367(14) . ?
N8 C34 1.367(14) . ?
N8 C30 1.337(14) . ?
N10 C38 1.364(13) . ?
N4 C14 1.367(13) . ?
N6 C24 1.335(15) . ?
N6 C20 1.354(15) . ?
C11 C12 1.392(15) . ?
C11 C10 1.455(16) . ?
N12 C44 1.349(14) . ?
N12 C48 1.340(15) . ?
F1 B1 1.320(17) . ?
C35 C34 1.436(15) . ?
C35 C36 1.401(14) . ?
F2 B1 1.341(19) . ?
F4 B1 1.40(2) . ?
C15 C14 1.448(16) . ?
C15 C16 1.432(16) . ?
C14 C12 1.398(15) . ?
C34 C33 1.402(15) . ?
C29 C30 1.449(16) . ?
C29 C28 1.394(16) . ?
C12 C13 1.499(15) . ?
C1 H1 0.9300 . ?
C1 C2 1.377(16) . ?
C10 C9 1.415(15) . ?
C5 C6 1.447(16) . ?
C5 C4 1.382(16) . ?
F3 B1 1.37(2) . ?
C38 C39 1.438(16) . ?
C38 C36 1.385(15) . ?
C39 C40 1.411(16) . ?
C19 C18 1.393(16) . ?
C19 C20 1.478(18) . ?
C36 C37 1.512(15) . ?
C6 C7 1.405(15) . ?
C30 C31 1.408(16) . ?
C9 H9 0.9300 . ?
C9 C8 1.376(16) . ?
C7 H7 0.9300 . ?
C7 C8 1.377(18) . ?
C33 H33 0.9300 . ?
C33 C32 1.358(16) . ?
C43 C44 1.475(17) . ?
C43 C42 1.411(17) . ?
C25 H25 0.9300 . ?
C25 C26 1.384(16) . ?
C28 H28 0.9300 . ?
C28 C27 1.343(17) . ?
C44 C45 1.384(18) . ?
C32 H32 0.9300 . ?
C32 C31 1.361(17) . ?
C31 H31 0.9300 . ?
C18 H18 0.9300 . ?
C18 C17 1.378(18) . ?
C16 H16 0.9300 . ?
C16 C17 1.352(18) . ?
C48 H48 0.9300 . ?
C48 C47 1.376(17) . ?
C24 H24 0.9300 . ?
C24 C23 1.395(18) . ?
C4 H4 0.9300 . ?
C4 C3 1.367(18) . ?
C2 H2 0.9300 . ?
C2 C3 1.350(18) . ?
C8 H8 0.9300 . ?
C20 C21 1.417(16) . ?
C3 H3 0.9300 . ?
C26 H26 0.9300 . ?
C26 C27 1.345(17) . ?
C13 H13A 0.9600 . ?
C13 H13B 0.9600 . ?
C13 H13C 0.9600 . ?
C37 H37A 0.9600 . ?
C37 H37B 0.9600 . ?
C37 H37C 0.9600 . ?
C27 H27 0.9300 . ?
C23 H23 0.9300 . ?
C23 C22 1.363(18) . ?
C47 H47 0.9300 . ?
C47 C46 1.371(18) . ?
C42 H42 0.9300 . ?
C42 C41 1.339(18) . ?
C22 H22 0.9300 . ?
C22 C21 1.370(18) . ?
C17 H17 0.9300 . ?
C40 H40 0.9300 . ?
C40 C41 1.356(18) . ?
C21 H21 0.9300 . ?
C45 H45 0.9300 . ?
C45 C46 1.33(2) . ?
C46 H46 0.9300 . ?
C41 H41 0.9300 . ?
C49 N13 1.14(3) . ?
C49 C50 1.44(3) . ?
C50 H50A 0.9600 . ?
C50 H50B 0.9600 . ?
C50 H50C 0.9600 . ?
F6 B2 1.31(3) . ?
F7 B2 1.31(3) . ?
F8 B2 1.31(3) . ?
F5 B2 1.31(3) . ?
B3 F12 1.345(16) . ?
B3 F9 1.330(16) . ?
B3 F10 1.346(15) . ?
B3 F11 1.343(16) . ?

loop_
_geom_torsion_atom_site_label_1
_geom_torsion_atom_site_label_2
_geom_torsion_atom_site_label_3
_geom_torsion_atom_site_label_4
_geom_torsion
_geom_torsion_site_symmetry_1
_geom_torsion_site_symmetry_2
_geom_torsion_site_symmetry_3
_geom_torsion_site_symmetry_4
_geom_torsion_publ_flag
Fe0A N3 N4 Fe0B 34.3(15) . . . . ?
Fe0A N3 N4 C14 -156.9(8) . . . . ?
Fe0A N3 C11 C12 159.9(7) . . . . ?
Fe0A N3 C11 C10 -16.5(11) . . . . ?
Fe0A N7 C29 C30 -5.6(12) . . . . ?
Fe0A N7 C29 C28 175.2(9) . . . . ?
Fe0A N7 C25 C26 -174.4(9) . . . . ?
Fe0A N9 N10 Fe0B 40.4(14) . . . 2_656 ?
Fe0A N9 N10 C38 -151.0(8) . . . . ?
Fe0A N9 C35 C34 -19.2(11) . . . . ?
Fe0A N9 C35 C36 156.6(7) . . . . ?
Fe0A N2 C10 C11 4.7(12) . . . . ?
Fe0A N2 C10 C9 -170.0(7) . . . . ?
Fe0A N2 C6 C5 -5.2(12) . . . . ?
Fe0A N2 C6 C7 171.3(8) . . . . ?
Fe0A N1 C1 C2 -168.7(9) . . . . ?
Fe0A N1 C5 C6 -7.9(12) . . . . ?
Fe0A N1 C5 C4 171.7(9) . . . . ?
Fe0A N8 C34 C35 2.6(13) . . . . ?
Fe0A N8 C34 C33 -173.8(8) . . . . ?
Fe0A N8 C30 C29 -2.0(13) . . . . ?
Fe0A N8 C30 C31 173.7(8) . . . . ?
Fe0B N11 C39 C38 -19.9(13) 2_656 . . . ?
Fe0B N11 C39 C40 160.9(9) 2_656 . . . ?
Fe0B N11 C43 C44 24.3(14) 2_656 . . . ?
Fe0B N11 C43 C42 -159.9(10) 2_656 . . . ?
Fe0B N5 C15 C14 -15.9(12) . . . . ?
Fe0B N5 C15 C16 166.3(8) . . . . ?
Fe0B N5 C19 C18 -166.2(9) . . . . ?
Fe0B N5 C19 C20 16.1(13) . . . . ?
Fe0B N10 C38 C39 -7.9(13) 2_656 . . . ?
Fe0B N10 C38 C36 173.4(8) 2_656 . . . ?
Fe0B N4 C14 C15 -8.1(11) . . . . ?
Fe0B N4 C14 C12 172.6(7) . . . . ?
Fe0B N6 C24 C23 178.3(9) . . . . ?
Fe0B N6 C20 C19 -3.2(12) . . . . ?
Fe0B N6 C20 C21 -179.7(9) . . . . ?
Fe0B N12 C44 C43 -0.7(14) 2_656 . . . ?
Fe0B N12 C44 C45 179.6(11) 2_656 . . . ?
Fe0B N12 C48 C47 178.0(9) 2_656 . . . ?
N3 Fe0A N8 C34 -107.7(8) . . . . ?
N3 Fe0A N8 C30 82.8(9) . . . . ?
N3 N4 C14 C15 -179.9(9) . . . . ?
N3 N4 C14 C12 0.8(11) . . . . ?
N3 C11 C12 C14 4.9(12) . . . . ?
N3 C11 C12 C13 -173.4(11) . . . . ?
N3 C11 C10 N2 8.2(13) . . . . ?
N3 C11 C10 C9 -177.7(10) . . . . ?
N7 Fe0A N8 C34 168.7(9) . . . . ?
N7 Fe0A N8 C30 -0.8(8) . . . . ?
N7 C29 C30 N8 4.9(14) . . . . ?
N7 C29 C30 C31 -170.6(11) . . . . ?
N7 C29 C28 C27 0.7(19) . . . . ?
N7 C25 C26 C27 -1(2) . . . . ?
N11 C39 C40 C41 -1(2) . . . . ?
N11 C43 C44 N12 -14.1(17) . . . . ?
N11 C43 C44 C45 165.6(12) . . . . ?
N11 C43 C42 C41 0(2) . . . . ?
N9 Fe0A N8 C34 -10.2(8) . . . . ?
N9 Fe0A N8 C30 -179.7(9) . . . . ?
N9 N10 C38 C39 -179.5(10) . . . . ?
N9 N10 C38 C36 1.9(12) . . . . ?
N9 C35 C34 N8 11.3(14) . . . . ?
N9 C35 C34 C33 -172.8(11) . . . . ?
N9 C35 C36 C38 2.4(12) . . . . ?
N9 C35 C36 C37 -172.9(11) . . . . ?
N5 C15 C14 N4 16.0(14) . . . . ?
N5 C15 C14 C12 -164.9(11) . . . . ?
N5 C15 C16 C17 -1.0(17) . . . . ?
N5 C19 C18 C17 2.7(18) . . . . ?
N5 C19 C20 N6 -7.2(15) . . . . ?
N5 C19 C20 C21 169.2(10) . . . . ?
N2 C10 C9 C8 -1.1(16) . . . . ?
N2 C6 C7 C8 -1.2(17) . . . . ?
N1 Fe0A N8 C34 73.2(8) . . . . ?
N1 Fe0A N8 C30 -96.2(8) . . . . ?
N1 C1 C2 C3 -4(2) . . . . ?
N1 C5 C6 N2 8.4(14) . . . . ?
N1 C5 C6 C7 -167.9(10) . . . . ?
N1 C5 C4 C3 -0.1(19) . . . . ?
N8 C34 C33 C32 1.6(17) . . . . ?
N8 C30 C31 C32 -1.9(17) . . . . ?
N10 N9 C35 C34 -177.1(9) . . . . ?
N10 N9 C35 C36 -1.3(11) . . . . ?
N10 C38 C39 N11 18.3(15) . . . . ?
N10 C38 C39 C40 -162.5(12) . . . . ?
N10 C38 C36 C35 -2.6(13) . . . . ?
N10 C38 C36 C37 172.6(11) . . . . ?
N4 N3 C11 C12 -4.7(11) . . . . ?
N4 N3 C11 C10 178.9(8) . . . . ?
N4 C14 C12 C11 -3.4(12) . . . . ?
N4 C14 C12 C13 174.9(10) . . . . ?
N6 C24 C23 C22 3(2) . . . . ?
N6 C20 C21 C22 -0.5(19) . . . . ?
C11 N3 N4 Fe0B -166.4(7) . . . . ?
C11 N3 N4 C14 2.4(11) . . . . ?
C11 C10 C9 C8 -174.8(11) . . . . ?
N12 C44 C45 C46 4(2) . . . . ?
N12 C48 C47 C46 -1(2) . . . . ?
C35 N9 N10 Fe0B -168.8(7) . . . 2_656 ?
C35 N9 N10 C38 -0.3(10) . . . . ?
C35 C34 C33 C32 -174.0(12) . . . . ?
C15 N5 C19 C18 -0.1(17) . . . . ?
C15 N5 C19 C20 -177.8(9) . . . . ?
C15 C14 C12 C11 177.4(11) . . . . ?
C15 C14 C12 C13 -4(2) . . . . ?
C15 C16 C17 C18 4(2) . . . . ?
C14 C15 C16 C17 -178.6(11) . . . . ?
C34 N8 C30 C29 -171.1(10) . . . . ?
C34 N8 C30 C31 4.7(16) . . . . ?
C34 C35 C36 C38 176.9(12) . . . . ?
C34 C35 C36 C37 2(2) . . . . ?
C34 C33 C32 C31 1.0(19) . . . . ?
C29 N7 C25 C26 1.8(17) . . . . ?
C29 C30 C31 C32 173.1(11) . . . . ?
C29 C28 C27 C26 0(2) . . . . ?
C12 C11 C10 N2 -167.0(11) . . . . ?
C12 C11 C10 C9 7(2) . . . . ?
C1 N1 C5 C6 177.2(10) . . . . ?
C1 N1 C5 C4 -3.2(16) . . . . ?
C1 C2 C3 C4 1(2) . . . . ?
C10 N2 C6 C5 -174.9(9) . . . . ?
C10 N2 C6 C7 1.6(16) . . . . ?
C10 C11 C12 C14 -179.8(12) . . . . ?
C10 C11 C12 C13 2(2) . . . . ?
C10 C9 C8 C7 1.5(19) . . . . ?
C5 N1 C1 C2 5.5(17) . . . . ?
C5 C6 C7 C8 174.8(11) . . . . ?
C5 C4 C3 C2 1(2) . . . . ?
C38 C39 C40 C41 -179.9(13) . . . . ?
C39 N11 C43 C44 -175.8(10) . . . . ?
C39 N11 C43 C42 0.1(18) . . . . ?
C39 C38 C36 C35 179.0(12) . . . . ?
C39 C38 C36 C37 -6(2) . . . . ?
C39 C40 C41 C42 1(2) . . . . ?
C19 N5 C15 C14 177.1(9) . . . . ?
C19 N5 C15 C16 -0.7(16) . . . . ?
C19 C18 C17 C16 -5(2) . . . . ?
C19 C20 C21 C22 -176.7(12) . . . . ?
C36 C35 C34 N8 -163.1(11) . . . . ?
C36 C35 C34 C33 13(2) . . . . ?
C36 C38 C39 N11 -163.4(12) . . . . ?
C36 C38 C39 C40 16(2) . . . . ?
C6 N2 C10 C11 174.4(9) . . . . ?
C6 N2 C10 C9 -0.4(16) . . . . ?
C6 C5 C4 C3 179.5(12) . . . . ?
C6 C7 C8 C9 -0.3(19) . . . . ?
C30 N8 C34 C35 171.9(9) . . . . ?
C30 N8 C34 C33 -4.5(16) . . . . ?
C30 C29 C28 C27 -178.4(12) . . . . ?
C33 C32 C31 C30 -0.9(19) . . . . ?
C43 N11 C39 C38 179.3(10) . . . . ?
C43 N11 C39 C40 0.1(18) . . . . ?
C43 C44 C45 C46 -175.8(13) . . . . ?
C43 C42 C41 C40 -1(3) . . . . ?
C25 N7 C29 C30 177.7(10) . . . . ?
C25 N7 C29 C28 -1.5(16) . . . . ?
C25 C26 C27 C28 0(2) . . . . ?
C28 C29 C30 N8 -176.0(11) . . . . ?
C28 C29 C30 C31 9(2) . . . . ?
C44 N12 C48 C47 5.8(18) . . . . ?
C44 C43 C42 C41 175.7(15) . . . . ?
C44 C45 C46 C47 1(2) . . . . ?
C18 C19 C20 N6 175.1(11) . . . . ?
C18 C19 C20 C21 -8.4(19) . . . . ?
C16 C15 C14 N4 -166.3(10) . . . . ?
C16 C15 C14 C12 12.8(19) . . . . ?
C48 N12 C44 C43 172.4(11) . . . . ?
C48 N12 C44 C45 -7.3(19) . . . . ?
C48 C47 C46 C45 -3(2) . . . . ?
C24 N6 C20 C19 176.8(11) . . . . ?
C24 N6 C20 C21 0.3(17) . . . . ?
C24 C23 C22 C21 -3(2) . . . . ?
C4 C5 C6 N2 -171.2(11) . . . . ?
C4 C5 C6 C7 12.5(19) . . . . ?
C20 N6 C24 C23 -1.7(19) . . . . ?
C20 C19 C18 C17 -179.9(11) . . . . ?
C23 C22 C21 C20 2(2) . . . . ?
C42 C43 C44 N12 170.4(13) . . . . ?
C42 C43 C44 C45 -10(2) . . . . ?
